data_4517588
loop_
_publ_author_name
'Shah, Syed Raza'
'Shah, Zarbad'
'Khiat, Mohammed'
'Khan, Ajmal'
'Hill, Leila R.'
'Khan, Shakeel'
'Hussain, Javid'
'Csuk, Ren\'e'
'Anwar, Muhammad U.'
'Al-Harrasi, Ahmed'

_publ_section_title
;
 Complexes of N- and O-Donor Ligands as Potential Urease Inhibitors
;
_journal_name_full 'ACS Omega'
_journal_paper_doi 10.1021/acsomega.0c01089
_journal_year 2020
_chemical_formula_moiety 'C20 H30 N8 Ni O12 S2'
_chemical_formula_sum 'C20 H30 N8 Ni O12 S2'
_chemical_formula_weight 697.35
_space_group_crystal_system monoclinic
_space_group_IT_number 14
_space_group_name_Hall '-P 2ybc'
_space_group_name_H-M_alt 'P 1 21/c 1'
_atom_sites_solution_hydrogens mixed
_audit_creation_method SHELXL-2016/6
_cell_angle_alpha 90
_cell_angle_beta 91.594(5)
_cell_angle_gamma 90
_cell_formula_units_Z 2
_cell_length_a 7.1817(9)
_cell_length_b 8.3024(10)
_cell_length_c 23.248(3)
_cell_measurement_reflns_used 7155
_cell_measurement_temperature 296(2)
_cell_measurement_theta_max 26.50
_cell_measurement_theta_min 3.38
_cell_volume 1385.6(3)
_computing_cell_refinement 'Bruker SAINT'
_computing_data_collection 'Bruker APEX2'
_computing_data_reduction 'Bruker SAINT'
_computing_molecular_graphics 'Bruker SHELXTL'
_computing_publication_material 'Bruker SHELXTL'
_computing_structure_refinement 'SHELXL-2014 (Sheldrick 2014)'
_computing_structure_solution 'SHELXS-97 (Sheldrick 2008)'
_diffrn_ambient_temperature 296(2)
_diffrn_measured_fraction_theta_full 0.984
_diffrn_measured_fraction_theta_max 0.973
_diffrn_measurement_device_type 'Bruker APEX-II CCD'
_diffrn_measurement_method '\f and \w scans'
_diffrn_radiation_type MoK\a
_diffrn_radiation_wavelength 0.71073
_diffrn_reflns_av_unetI/netI 0.0263
_diffrn_reflns_Laue_measured_fraction_full 0.984
_diffrn_reflns_Laue_measured_fraction_max 0.973
_diffrn_reflns_limit_h_max 8
_diffrn_reflns_limit_h_min -8
_diffrn_reflns_limit_k_max 10
_diffrn_reflns_limit_k_min 0
_diffrn_reflns_limit_l_max 29
_diffrn_reflns_limit_l_min 0
_diffrn_reflns_number 3630
_diffrn_reflns_point_group_measured_fraction_full 0.984
_diffrn_reflns_point_group_measured_fraction_max 0.973
_diffrn_reflns_theta_full 25.242
_diffrn_reflns_theta_max 26.502
_diffrn_reflns_theta_min 3.016
_exptl_absorpt_coefficient_mu 0.928
_exptl_absorpt_correction_T_max 0.7453
_exptl_absorpt_correction_T_min 0.6490
_exptl_absorpt_correction_type multi-scan
_exptl_absorpt_process_details SADABS
_exptl_crystal_colour colorless
_exptl_crystal_density_diffrn 1.671
_exptl_crystal_description plate
_exptl_crystal_F_000 724
_exptl_crystal_size_max 0.3
_exptl_crystal_size_mid 0.19
_exptl_crystal_size_min 0.05
_refine_diff_density_max 0.474
_refine_diff_density_min -0.517
_refine_diff_density_rms 0.152
_refine_ls_extinction_method none
_refine_ls_goodness_of_fit_ref 1.344
_refine_ls_hydrogen_treatment mixed
_refine_ls_matrix_type full
_refine_ls_number_parameters 215
_refine_ls_number_reflns 3630
_refine_ls_number_restraints 6
_refine_ls_restrained_S_all 1.343
_refine_ls_R_factor_all 0.0397
_refine_ls_R_factor_gt 0.0359
_refine_ls_shift/su_max 0.000
_refine_ls_shift/su_mean 0.000
_refine_ls_structure_factor_coef Fsqd
_refine_ls_weighting_details 'w=1/[\s^2^(Fo^2^)+(0.0748P)^2^+1.2821P] where P=(Fo^2^+2Fc^2^)/3'
_refine_ls_weighting_scheme calc
_refine_ls_wR_factor_gt 0.1397
_refine_ls_wR_factor_ref 0.1453
_reflns_Friedel_coverage 0.000
_reflns_number_gt 3445
_reflns_number_total 3630
_reflns_threshold_expression 'I > 2\s(I)'
_cod_data_source_file ao0c01089_si_002.cif
_cod_data_source_block SR182_rpt2_0m_5
_cod_original_sg_symbol_H-M 'P 21/c'
_cod_database_code 4517588
_shelx_shelxl_version_number 2016/6
_shelx_space_group_comment
;
The symmetry employed for this shelxl refinement is uniquely defined
by the following loop, which should always be used as a source of
symmetry information in preference to the above space-group names.
They are only intended as comments.
;

loop_
_space_group_symop_operation_xyz
'x, y, z'
'-x, y+1/2, -z+1/2'
'-x, -y, -z'
'x, -y-1/2, z-1/2'

loop_
_atom_site_label
_atom_site_type_symbol
_atom_site_fract_x
_atom_site_fract_y
_atom_site_fract_z
_atom_site_U_iso_or_equiv
_atom_site_adp_type
_atom_site_occupancy
_atom_site_site_symmetry_order
_atom_site_calc_flag
_atom_site_refinement_flags_posn
_atom_site_refinement_flags_adp
_atom_site_refinement_flags_occupancy
_atom_site_disorder_assembly
_atom_site_disorder_group
Ni1 Ni 0.500000 0.500000 0.500000 0.0171(2) Uani 1 2 d S . P . .
O1 O 0.3137(4) 0.3474(4) 0.53956(16) 0.0248(7) Uani 1 1 d D . . . .
H1A H 0.226(5) 0.324(6) 0.518(2) 0.030 Uiso 1 1 d D U . . .
H1B H 0.273(6) 0.372(6) 0.5712(13) 0.030 Uiso 1 1 d D U . . .
O2 O 0.2728(4) 0.6006(4) 0.45540(16) 0.0258(7) Uani 1 1 d D . . . .
H2A H 0.188(5) 0.618(6) 0.477(2) 0.031 Uiso 1 1 d D U . . .
H2B H 0.276(7) 0.672(5) 0.4306(18) 0.031 Uiso 1 1 d D U . . .
O3 O 0.3456(5) 0.5365(4) 0.72893(15) 0.0303(8) Uani 1 1 d . . . . .
N1 N 0.4687(5) 0.6764(4) 0.56495(16) 0.0205(8) Uani 1 1 d . . . . .
N4 N 0.3735(6) 0.7847(5) 0.76540(19) 0.0386(11) Uani 1 1 d . . . . .
H4A H 0.352266 0.750767 0.799556 0.046 Uiso 1 1 calc R U . . .
H4B H 0.393950 0.885335 0.759540 0.046 Uiso 1 1 calc R U . . .
C1 C 0.4352(6) 0.8308(5) 0.5503(2) 0.0262(10) Uani 1 1 d . . . . .
H1 H 0.443777 0.860098 0.511872 0.031 Uiso 1 1 calc R U . . .
C2 C 0.3887(6) 0.9477(5) 0.5895(2) 0.0289(11) Uani 1 1 d . . . . .
H2 H 0.368635 1.053410 0.577707 0.035 Uiso 1 1 calc R U . . .
C3 C 0.3725(6) 0.9056(5) 0.6466(2) 0.0272(11) Uani 1 1 d . . . . .
H3 H 0.339902 0.982257 0.673642 0.033 Uiso 1 1 calc R U . . .
C4 C 0.4058(5) 0.7459(5) 0.6631(2) 0.0208(9) Uani 1 1 d . . . . .
C5 C 0.4556(6) 0.6374(5) 0.62076(19) 0.0216(9) Uani 1 1 d . . . . .
H5 H 0.481344 0.531770 0.631670 0.026 Uiso 1 1 calc R U . . .
C6 C 0.3745(6) 0.6832(5) 0.7224(2) 0.0232(10) Uani 1 1 d . . . . .
S002 S 0.12604(18) 0.34109(15) 0.26853(6) 0.0338(3) Uani 1 1 d . . . . .
O4 O 0.0068(4) 0.2806(4) 0.47467(14) 0.0315(8) Uani 1 1 d . . . . .
O5 O 0.2140(5) -0.1725(4) 0.37086(15) 0.0321(8) Uani 1 1 d . . . . .
N2 N 0.1611(5) 0.0706(4) 0.32876(16) 0.0213(8) Uani 1 1 d . . . . .
H2C H 0.193430 0.027562 0.296887 0.026 Uiso 1 1 calc R U . . .
N3 N 0.0575(5) 0.2886(4) 0.37890(16) 0.0239(8) Uani 1 1 d . . . . .
H3A H 0.021138 0.387223 0.379331 0.029 Uiso 1 1 calc R U . . .
C8 C 0.0540(6) 0.2041(5) 0.43062(19) 0.0224(9) Uani 1 1 d . . . . .
C10 C 0.1135(6) 0.2286(5) 0.3278(2) 0.0209(9) Uani 1 1 d . . . . .
C11 C 0.1619(6) -0.0276(5) 0.3774(2) 0.0226(9) Uani 1 1 d . . . . .
C12 C 0.1067(6) 0.0420(6) 0.4286(2) 0.0250(10) Uani 1 1 d . . . . .
H12 H 0.104717 -0.019952 0.461955 0.030 Uiso 1 1 calc R U . . .
O6 O 0.1147(5) 0.3843(5) 0.63738(17) 0.0390(9) Uani 1 1 d D . . . .
H6B H 0.177(7) 0.385(8) 0.6673(16) 0.047 Uiso 1 1 d D U . . .
H6A H 0.032(6) 0.321(6) 0.642(3) 0.047 Uiso 1 1 d D U . . .

loop_
_atom_site_aniso_label
_atom_site_aniso_U_11
_atom_site_aniso_U_22
_atom_site_aniso_U_33
_atom_site_aniso_U_23
_atom_site_aniso_U_13
_atom_site_aniso_U_12
Ni1 0.0201(4) 0.0171(4) 0.0144(4) 0.0016(3) 0.0034(3) 0.0020(3)
O1 0.0265(18) 0.0266(17) 0.0214(19) -0.0021(15) 0.0045(14) -0.0040(13)
O2 0.0258(18) 0.0304(18) 0.0214(19) 0.0073(14) 0.0030(14) 0.0084(14)
O3 0.045(2) 0.0200(15) 0.0264(19) 0.0024(14) 0.0093(16) -0.0003(13)
N1 0.0216(19) 0.0197(17) 0.0204(19) 0.0014(15) 0.0025(15) -0.0003(14)
N4 0.065(3) 0.028(2) 0.023(2) -0.0052(18) 0.014(2) -0.019(2)
C1 0.030(2) 0.023(2) 0.025(3) 0.0063(19) 0.002(2) -0.0021(19)
C2 0.035(3) 0.017(2) 0.035(3) 0.004(2) 0.005(2) 0.0012(18)
C3 0.031(3) 0.020(2) 0.031(3) -0.006(2) 0.005(2) -0.0017(19)
C4 0.018(2) 0.020(2) 0.025(2) 0.0000(18) 0.0046(18) -0.0027(17)
C5 0.022(2) 0.019(2) 0.024(2) 0.0000(18) 0.0030(18) -0.0011(17)
C6 0.021(2) 0.023(2) 0.025(3) -0.0024(19) 0.0042(19) -0.0022(17)
S002 0.0419(7) 0.0303(6) 0.0295(7) 0.0117(5) 0.0071(6) 0.0054(5)
O4 0.0289(17) 0.042(2) 0.0237(18) -0.0111(15) 0.0065(14) 0.0029(15)
O5 0.048(2) 0.0225(17) 0.027(2) 0.0052(15) 0.0086(16) 0.0074(15)
N2 0.030(2) 0.0212(19) 0.013(2) 0.0004(15) 0.0054(15) 0.0025(15)
N3 0.028(2) 0.0183(17) 0.026(2) -0.0037(15) 0.0034(16) 0.0019(15)
C8 0.015(2) 0.032(2) 0.020(2) -0.0026(19) 0.0022(17) -0.0030(17)
C10 0.017(2) 0.023(2) 0.022(2) 0.0002(19) 0.0005(18) -0.0026(17)
C11 0.023(2) 0.024(2) 0.020(2) 0.0033(19) 0.0036(17) -0.0001(17)
C12 0.028(2) 0.029(2) 0.019(2) 0.0025(19) 0.0062(18) 0.0023(18)
O6 0.046(2) 0.044(2) 0.028(2) 0.0005(18) 0.0049(18) -0.0083(18)

loop_
_atom_type_symbol
_atom_type_description
_atom_type_scat_dispersion_real
_atom_type_scat_dispersion_imag
_atom_type_scat_source
C C 0.0033 0.0016 'International Tables Vol C Tables 4.2.6.8 and 6.1.1.4'
H H 0.0000 0.0000 'International Tables Vol C Tables 4.2.6.8 and 6.1.1.4'
N N 0.0061 0.0033 'International Tables Vol C Tables 4.2.6.8 and 6.1.1.4'
Ni Ni 0.3393 1.1124 'International Tables Vol C Tables 4.2.6.8 and 6.1.1.4'
O O 0.0106 0.0060 'International Tables Vol C Tables 4.2.6.8 and 6.1.1.4'
S S 0.1246 0.1234 'International Tables Vol C Tables 4.2.6.8 and 6.1.1.4'

loop_
_geom_angle_atom_site_label_1
_geom_angle_atom_site_label_2
_geom_angle_atom_site_label_3
_geom_angle
_geom_angle_site_symmetry_1
_geom_angle_site_symmetry_3
_geom_angle_publ_flag
O1 Ni1 O1 180.0 . 3_666 ?
O1 Ni1 O2 92.30(13) . 3_666 ?
O1 Ni1 O2 87.70(13) 3_666 3_666 ?
O1 Ni1 O2 87.70(13) . . ?
O1 Ni1 O2 92.30(13) 3_666 . ?
O2 Ni1 O2 180.0 3_666 . ?
O1 Ni1 N1 91.36(13) . . ?
O1 Ni1 N1 88.64(13) 3_666 . ?
O2 Ni1 N1 91.11(14) 3_666 . ?
O2 Ni1 N1 88.89(14) . . ?
O1 Ni1 N1 88.64(13) . 3_666 ?
O1 Ni1 N1 91.36(13) 3_666 3_666 ?
O2 Ni1 N1 88.89(14) 3_666 3_666 ?
O2 Ni1 N1 91.11(14) . 3_666 ?
N1 Ni1 N1 180.00(18) . 3_666 ?
Ni1 O1 H1A 111(4) . . ?
Ni1 O1 H1B 120(4) . . ?
H1A O1 H1B 109(5) . . ?
Ni1 O2 H2A 111(4) . . ?
Ni1 O2 H2B 127(3) . . ?
H2A O2 H2B 109(5) . . ?
C5 N1 C1 117.2(4) . . ?
C5 N1 Ni1 122.2(3) . . ?
C1 N1 Ni1 120.0(3) . . ?
C6 N4 H4A 120.0 . . ?
C6 N4 H4B 120.0 . . ?
H4A N4 H4B 120.0 . . ?
N1 C1 C2 123.2(4) . . ?
N1 C1 H1 118.4 . . ?
C2 C1 H1 118.4 . . ?
C3 C2 C1 119.1(4) . . ?
C3 C2 H2 120.5 . . ?
C1 C2 H2 120.5 . . ?
C2 C3 C4 119.0(4) . . ?
C2 C3 H3 120.5 . . ?
C4 C3 H3 120.5 . . ?
C5 C4 C3 117.8(4) . . ?
C5 C4 C6 118.4(4) . . ?
C3 C4 C6 123.6(4) . . ?
N1 C5 C4 123.7(4) . . ?
N1 C5 H5 118.2 . . ?
C4 C5 H5 118.2 . . ?
O3 C6 N4 122.1(4) . . ?
O3 C6 C4 118.8(4) . . ?
N4 C6 C4 119.0(4) . . ?
C10 N2 C11 125.0(4) . . ?
C10 N2 H2C 117.5 . . ?
C11 N2 H2C 117.5 . . ?
C10 N3 C8 125.7(4) . . ?
C10 N3 H3A 117.2 . . ?
C8 N3 H3A 117.2 . . ?
O4 C8 N3 117.4(4) . . ?
O4 C8 C12 126.2(4) . . ?
N3 C8 C12 116.4(4) . . ?
N2 C10 N3 114.9(4) . . ?
N2 C10 S002 122.4(3) . . ?
N3 C10 S002 122.7(3) . . ?
O5 C11 C12 126.0(4) . . ?
O5 C11 N2 116.7(4) . . ?
C12 C11 N2 117.2(4) . . ?
C11 C12 C8 120.8(4) . . ?
C11 C12 H12 119.6 . . ?
C8 C12 H12 119.6 . . ?
H6B O6 H6A 107(6) . . ?

loop_
_geom_bond_atom_site_label_1
_geom_bond_atom_site_label_2
_geom_bond_distance
_geom_bond_site_symmetry_2
_geom_bond_publ_flag
Ni1 O1 2.076(3) . ?
Ni1 O1 2.076(3) 3_666 ?
Ni1 O2 2.083(3) 3_666 ?
Ni1 O2 2.083(3) . ?
Ni1 N1 2.120(4) . ?
Ni1 N1 2.120(4) 3_666 ?
O1 H1A 0.82(2) . ?
O1 H1B 0.82(2) . ?
O2 H2A 0.81(2) . ?
O2 H2B 0.83(2) . ?
O3 C6 1.245(5) . ?
N1 C5 1.343(5) . ?
N1 C1 1.347(5) . ?
N4 C6 1.308(6) . ?
N4 H4A 0.8600 . ?
N4 H4B 0.8600 . ?
C1 C2 1.379(7) . ?
C1 H1 0.9300 . ?
C2 C3 1.379(7) . ?
C2 H2 0.9300 . ?
C3 C4 1.399(6) . ?
C3 H3 0.9300 . ?
C4 C5 1.388(6) . ?
C4 C6 1.497(6) . ?
C5 H5 0.9300 . ?
S002 C10 1.670(5) . ?
O4 C8 1.260(5) . ?
O5 C11 1.271(5) . ?
N2 C10 1.356(6) . ?
N2 C11 1.395(6) . ?
N2 H2C 0.8600 . ?
N3 C10 1.359(6) . ?
N3 C8 1.393(6) . ?
N3 H3A 0.8600 . ?
C8 C12 1.399(6) . ?
C11 C12 1.391(7) . ?
C12 H12 0.9300 . ?
O6 H6B 0.82(2) . ?
O6 H6A 0.80(2) . ?
